data_8101062
loop_
_publ_author_name
'Held, Peter'
'Bohat\'y, Ladislav'

_publ_section_title
;
Crystal structure of calcium dithiocyanate tetrahydrate, Ca(NCS)~2~ 
&#x00B7; 4H~2~O
;
_journal_issue 3
_journal_name_full 'Zeitschrift f\"ur Kristallographie - New Crystal Structures'
_journal_page_first 337
_journal_page_last 337
_journal_volume 216
_journal_year 2001
_chemical_formula_moiety Ca2+,2(SCN)-,4H2O
_chemical_formula_structural 'Ca(NCS)2 (H2 O)4'
_chemical_formula_sum 'C6 H24 Ca3 N6 O12 S6'
_chemical_formula_weight 228.31
_chemical_name_common 'Calcium thiocyanate tetrahydrate'
_space_group_IT_number 154
_symmetry_cell_setting trigonal
_symmetry_space_group_name_Hall 'P 32 2"'
_symmetry_space_group_name_H-M 'P 32 2 1'
_cell_angle_alpha 90.00
_cell_angle_beta 90.00
_cell_angle_gamma 120.00
_cell_formula_units_Z 1
_cell_length_a 7.9268(4)
_cell_length_b 7.9268(4)
_cell_length_c 12.7656(8)
_cell_measurement_temperature 293(2)
_cell_volume 694.65(7)
_diffrn_ambient_temperature 293(2)
_exptl_crystal_density_diffrn 1.637
_cod_database_code 8101062

loop_
_symmetry_equiv_pos_as_xyz
'x, y, z'
'-y, x-y, z+2/3'
'-x+y, -x, z+1/3'
'y, x, -z'
'x-y, -y, -z+1/3'
'-x, -x+y, -z+2/3'

loop_
_atom_site_label
_atom_site_type_symbol
_atom_site_fract_x
_atom_site_fract_y
_atom_site_fract_z
_atom_site_U_iso_or_equiv
_atom_site_adp_type
_atom_site_occupancy
_atom_site_symmetry_multiplicity
_atom_site_calc_flag
_atom_site_refinement_flags
_atom_site_disorder_assembly
_atom_site_disorder_group
Ca Ca 0.99957(10) 0.99957(10) 0.0000 0.01915(17) Uani 1 3 d S . .
S S 0.33011(12) 0.66361(12) 0.18869(5) 0.02663(19) Uani 1 6 d . . .
O1 O 0.2942(4) 0.9837(4) 0.0072(2) 0.0302(6) Uani 1 6 d . . .
O2 O 0.1988(4) 0.1859(4) 0.84069(19) 0.0263(5) Uani 1 6 d . . .
N N 0.6660(4) 0.8623(4) 0.06514(19) 0.0304(6) Uani 1 6 d . . .
C C 0.5257(4) 0.7798(4) 0.1138(2) 0.0234(6) Uani 1 6 d . . .
H11 H 0.398(5) 1.053(5) 0.022(2) 0.029(12) Uiso 1 6 d . . .
H12 H 0.305(5) 0.911(6) -0.022(3) 0.058(15) Uiso 1 6 d . . .
H21 H 0.292(5) 0.193(4) 0.836(2) 0.020(10) Uiso 1 6 d . . .
H22 H 0.207(6) 0.282(7) 0.829(3) 0.064(17) Uiso 1 6 d . . .

loop_
_atom_site_aniso_label
_atom_site_aniso_U_11
_atom_site_aniso_U_22
_atom_site_aniso_U_33
_atom_site_aniso_U_23
_atom_site_aniso_U_13
_atom_site_aniso_U_12
Ca 0.0186(3) 0.0186(3) 0.0178(3) -0.00015(18) 0.00015(18) 0.0075(4)
S 0.0242(4) 0.0241(4) 0.0302(4) 0.0045(4) 0.0062(4) 0.0109(4)
O1 0.0264(14) 0.0328(15) 0.0351(14) -0.0084(12) -0.0039(12) 0.0177(13)
O2 0.0201(12) 0.0290(14) 0.0319(12) 0.0049(10) 0.0043(10) 0.0137(10)
N 0.0287(13) 0.0340(16) 0.0265(13) -0.0011(13) 0.0031(12) 0.0142(13)
C 0.0250(15) 0.0289(17) 0.0200(13) -0.0032(14) -0.0054(12) 0.0163(15)

loop_
_geom_bond_atom_site_label_1
_geom_bond_atom_site_label_2
_geom_bond_distance
_geom_bond_site_symmetry_2
_geom_bond_publ_flag
Ca O1 2.403(3) 4_565 ?
Ca O1 2.403(3) 1_655 ?
Ca N 2.447(3) 4 ?
Ca N 2.447(3) . ?
Ca O2 2.545(2) 4_666 ?
Ca O2 2.545(2) 1_664 ?
Ca O2 2.695(2) 6_665 ?
Ca O2 2.695(2) 3_664 ?
Ca Ca 4.2552(3) 2_764 ?
Ca Ca 4.2552(3) 3_675 ?
S C 1.654(3) . ?
O1 Ca 2.403(3) 1_455 ?
O1 H11 0.75(3) . ?
O1 H12 0.73(4) . ?
O2 Ca 2.545(2) 1_446 ?
O2 Ca 2.695(2) 2_655 ?
O2 H21 0.71(3) . ?
O2 H22 0.75(4) . ?
N C 1.151(4) . ?
